data_2105000
loop_
_publ_author_name
'Siegler, Maxime A.'
'Hao, Xiang'
'Parkin, Sean'
'Brock, Carolyn Pratt'

_publ_section_title
;
 [Ni(H~2~O)~6~](NO~3~)~2~&#x00B7;(15-crown-5)&#x00B7;2H~2~O: three phase
 transitions and an intermediate modulated phase stable over a range of
 <i>ca</i> 40K
;
_journal_issue 6
_journal_name_full 'Acta Crystallographica Section B'
_journal_page_first 486
_journal_page_last 498
_journal_paper_doi 10.1107/S0108768111045897
_journal_volume 67
_journal_year 2011
_chemical_formula_moiety 'C10 H20 O5, H12 Ni O6 2+, 2(N O3 1-), 2(H2 O)'
_chemical_formula_sum 'C10 H36 N2 Ni O19'
_chemical_formula_weight 547.12
_chemical_name_systematic 'hexaquanickel(II) nitrate (15-crown-5) dihydrate'
_space_group_IT_number 14
_symmetry_cell_setting monoclinic
_symmetry_space_group_name_Hall '-P 2ybc'
_symmetry_space_group_name_H-M 'P 1 21/c 1'
_atom_sites_solution_hydrogens geom
_atom_sites_solution_primary direct
_atom_sites_solution_secondary difmap
_audit_creation_method SHELXL-97
_cell_angle_alpha 90.00
_cell_angle_beta 101.55(2)
_cell_angle_gamma 90.00
_cell_formula_units_Z 4
_cell_length_a 11.967(2)
_cell_length_b 12.690(2)
_cell_length_c 15.993(2)
_cell_measurement_reflns_used 5716
_cell_measurement_temperature 110(2)
_cell_measurement_theta_max 27.48
_cell_measurement_theta_min 1.00
_cell_volume 2379.5(6)
_computing_cell_refinement 'DENZO-SMN (Nonius, 1997)'
_computing_data_collection 'COLLECT (Nonius, 1997)'
_computing_data_reduction 'DENZO-SMN (Nonius, 1997)'
_computing_molecular_graphics 'Mercury (Macrae et al., 2008)'
_computing_publication_material 'SHELX-97 and local procedures'
_computing_structure_refinement 'SHELXL-97 (Sheldrick, 2008)'
_computing_structure_solution 'SHELXS-97 (Sheldrick, 2008)'
_diffrn_ambient_temperature 110(2)
_diffrn_detector_area_resol_mean 18
_diffrn_measured_fraction_theta_full 1.000
_diffrn_measured_fraction_theta_max 1.000
_diffrn_measurement_device_type 'Nonius KappaCCD diffractometer'
_diffrn_measurement_method '\w scans at fixed \c = 55\%'
_diffrn_radiation_monochromator graphite
_diffrn_radiation_source 'fine-focus sealed tube'
_diffrn_radiation_type MoK\a
_diffrn_radiation_wavelength 0.71073
_diffrn_reflns_av_R_equivalents 0.0328
_diffrn_reflns_av_sigmaI/netI 0.0466
_diffrn_reflns_limit_h_max 15
_diffrn_reflns_limit_h_min -15
_diffrn_reflns_limit_k_max 16
_diffrn_reflns_limit_k_min -16
_diffrn_reflns_limit_l_max 20
_diffrn_reflns_limit_l_min -20
_diffrn_reflns_number 10681
_diffrn_reflns_theta_full 27.47
_diffrn_reflns_theta_max 27.47
_diffrn_reflns_theta_min 1.74
_diffrn_standards_decay_% <2
_exptl_absorpt_coefficient_mu 0.902
_exptl_absorpt_correction_T_max 0.8060
_exptl_absorpt_correction_T_min 0.7143
_exptl_absorpt_correction_type multi-scan
_exptl_absorpt_process_details 'Scalepack (Otwinowski & Minor, 2006)'
_exptl_crystal_colour 'pale green'
_exptl_crystal_density_diffrn 1.527
_exptl_crystal_density_method 'not measured'
_exptl_crystal_description 'elongated parallelepiped'
_exptl_crystal_F_000 1160
_exptl_crystal_size_max 0.40
_exptl_crystal_size_mid 0.25
_exptl_crystal_size_min 0.25
_refine_diff_density_max 0.590
_refine_diff_density_min -0.566
_refine_ls_extinction_method none
_refine_ls_goodness_of_fit_ref 1.069
_refine_ls_hydrogen_treatment mixed
_refine_ls_matrix_type full
_refine_ls_number_parameters 338
_refine_ls_number_reflns 5466
_refine_ls_number_restraints 24
_refine_ls_restrained_S_all 1.067
_refine_ls_R_factor_all 0.0651
_refine_ls_R_factor_gt 0.0386
_refine_ls_shift/su_max 0.001
_refine_ls_shift/su_mean 0.000
_refine_ls_structure_factor_coef Fsqd
_refine_ls_weighting_details 'calc w=1/[\s^2^(Fo^2^)+(0.0492P)^2^+0.3773P] where P=(Fo^2^+2Fc^2^)/3'
_refine_ls_weighting_scheme calc
_refine_ls_wR_factor_gt 0.0887
_refine_ls_wR_factor_ref 0.0993
_reflns_number_gt 3985
_reflns_number_total 5466
_reflns_threshold_expression >2sigma(I)
_cod_data_source_file hw5018.cif
_cod_data_source_block 110K_IV
_cod_original_sg_symbol_H-M 'P 21/c'
_cod_database_code 2105000
_cod_database_fobs_code 2105000

loop_
_symmetry_equiv_pos_as_xyz
'x, y, z'
'-x, y+1/2, -z+1/2'
'-x, -y, -z'
'x, -y-1/2, z-1/2'

loop_
_atom_site_type_symbol
_atom_site_label
_atom_site_fract_x
_atom_site_fract_y
_atom_site_fract_z
_atom_site_U_iso_or_equiv
_atom_site_adp_type
_atom_site_calc_flag
_atom_site_refinement_flags
_atom_site_occupancy
_atom_site_symmetry_multiplicity
C C1 0.03998(19) 0.14253(17) 0.33478(14) 0.0250(5) Uani d . 1 1
H H1A 0.0406 0.1445 0.2730 0.030 Uiso calc R 1 1
H H1B -0.0379 0.1236 0.3418 0.030 Uiso calc R 1 1
C C2 0.12407(19) 0.06227(17) 0.37835(14) 0.0267(5) Uani d . 1 1
H H2A 0.1243 0.0609 0.4403 0.032 Uiso calc R 1 1
H H2B 0.1029 -0.0087 0.3547 0.032 Uiso calc R 1 1
C C3 0.3241(2) 0.02258(17) 0.40490(14) 0.0268(5) Uani d . 1 1
H H3A 0.3240 -0.0428 0.3712 0.032 Uiso calc R 1 1
H H3B 0.3127 0.0032 0.4626 0.032 Uiso calc R 1 1
C C4 0.43517(19) 0.07851(17) 0.41136(14) 0.0253(5) Uani d . 1 1
H H4A 0.4987 0.0272 0.4226 0.030 Uiso calc R 1 1
H H4B 0.4372 0.1152 0.3570 0.030 Uiso calc R 1 1
C C5 0.54155(19) 0.22441(18) 0.48544(15) 0.0265(5) Uani d . 1 1
H H5A 0.6075 0.1855 0.4721 0.032 Uiso calc R 1 1
H H5B 0.5634 0.2508 0.5447 0.032 Uiso calc R 1 1
C C6 0.51533(19) 0.31687(18) 0.42566(15) 0.0254(5) Uani d . 1 1
H H6A 0.5821 0.3644 0.4327 0.030 Uiso calc R 1 1
H H6B 0.4978 0.2919 0.3658 0.030 Uiso calc R 1 1
C C7 0.39347(18) 0.46533(16) 0.39537(14) 0.0227(5) Uani d . 1 1
H H7A 0.4018 0.4521 0.3359 0.027 Uiso calc R 1 1
H H7B 0.4468 0.5224 0.4193 0.027 Uiso calc R 1 1
C C8 0.27341(18) 0.49780(16) 0.39652(14) 0.0235(5) Uani d . 1 1
H H8A 0.2613 0.5007 0.4559 0.028 Uiso calc R 1 1
H H8B 0.2575 0.5684 0.3704 0.028 Uiso calc R 1 1
C C9 0.08369(18) 0.42844(17) 0.35609(14) 0.0232(5) Uani d . 1 1
H H9A 0.0477 0.4908 0.3245 0.028 Uiso calc R 1 1
H H9B 0.0783 0.4360 0.4168 0.028 Uiso calc R 1 1
C C10 0.02398(18) 0.32948(17) 0.31938(14) 0.0233(5) Uani d . 1 1
H H10A -0.0589 0.3351 0.3180 0.028 Uiso calc R 1 1
H H10B 0.0352 0.3186 0.2603 0.028 Uiso calc R 1 1
O O1 0.07108(13) 0.24308(11) 0.37211(10) 0.0217(3) Uani d . 1 1
O O2 0.23421(12) 0.09062(12) 0.36438(9) 0.0238(4) Uani d . 1 1
O O3 0.44723(12) 0.15350(11) 0.47983(9) 0.0229(3) Uani d . 1 1
O O4 0.41963(12) 0.37192(11) 0.44498(9) 0.0208(3) Uani d . 1 1
O O5 0.20023(12) 0.42087(11) 0.34870(9) 0.0209(3) Uani d . 1 1
Ni Ni 0.25916(2) 0.239754(19) 0.140582(17) 0.01456(9) Uani d . 1 1
O O6 0.28587(13) 0.25764(11) 0.26991(9) 0.0173(3) Uani d D 1 1
H H6C 0.2548(17) 0.3104(9) 0.2877(13) 0.026 Uiso d D 1 1
H H6D 0.2635(18) 0.2069(10) 0.2964(13) 0.026 Uiso d D 1 1
O O7 0.24125(13) 0.21584(13) 0.01262(9) 0.0208(3) Uani d D 1 1
H H7C 0.1893(13) 0.2343(17) -0.0278(11) 0.031 Uiso d D 1 1
H H7D 0.2965(12) 0.2012(18) -0.0096(13) 0.031 Uiso d D 1 1
O O8 0.13254(12) 0.13175(11) 0.14504(9) 0.0182(3) Uani d D 1 1
H H8C 0.1506(16) 0.0684(9) 0.1505(13) 0.027 Uiso d D 1 1
H H8D 0.0754(13) 0.1353(15) 0.1060(11) 0.027 Uiso d D 1 1
O O9 0.37959(13) 0.12227(11) 0.15534(10) 0.0204(3) Uani d D 1 1
H H9C 0.3598(17) 0.0598(9) 0.1581(14) 0.031 Uiso d D 1 1
H H9D 0.4415(12) 0.1289(16) 0.1898(12) 0.031 Uiso d D 1 1
O O10 0.38552(12) 0.34864(12) 0.13914(9) 0.0185(3) Uani d D 1 1
H H10C 0.3952(17) 0.3542(18) 0.0895(6) 0.028 Uiso d D 1 1
H H10D 0.4497(11) 0.3318(18) 0.1687(10) 0.028 Uiso d D 1 1
O O11 0.14081(12) 0.35711(11) 0.12515(9) 0.0194(3) Uani d D 1 1
H H11C 0.1595(16) 0.4179(10) 0.1128(13) 0.029 Uiso d D 1 1
H H11D 0.0804(13) 0.3449(16) 0.0900(12) 0.029 Uiso d D 1 1
N N1 0.65644(17) 0.22124(15) 0.24159(12) 0.0243(4) Uani d . 1 1
O O12 0.59810(13) 0.14164(12) 0.25274(10) 0.0307(4) Uani d . 1 1
O O13 0.76074(14) 0.21529(14) 0.25098(13) 0.0420(5) Uani d . 1 1
O O14 0.60663(13) 0.30799(12) 0.22163(10) 0.0283(4) Uani d . 1 1
N N2 -0.10972(16) 0.22734(14) -0.00250(12) 0.0235(4) Uani d . 1 1
O O15 -0.05759(13) 0.14285(12) 0.01747(10) 0.0272(4) Uani d . 1 1
O O16 -0.20269(14) 0.22613(13) -0.05529(12) 0.0350(4) Uani d . 1 1
O O17 -0.07146(14) 0.31374(12) 0.02806(11) 0.0326(4) Uani d . 1 1
O O18 0.23418(15) 0.54454(12) 0.09786(11) 0.0331(4) Uani d D 1 1
H H18C 0.266(2) 0.5638(19) 0.1474(8) 0.050 Uiso d D 1 1
H H18D 0.199(2) 0.5977(14) 0.0753(13) 0.050 Uiso d D 1 1
O O19 0.25174(14) -0.05524(12) 0.16131(11) 0.0277(4) Uani d D 1 1
H H19C 0.235(2) -0.0965(15) 0.1201(9) 0.042 Uiso d D 1 1
H H19D 0.276(2) -0.0917(16) 0.2044(9) 0.042 Uiso d D 1 1

loop_
_atom_site_aniso_label
_atom_site_aniso_U_11
_atom_site_aniso_U_22
_atom_site_aniso_U_33
_atom_site_aniso_U_12
_atom_site_aniso_U_13
_atom_site_aniso_U_23
C1 0.0284(13) 0.0260(12) 0.0223(12) -0.0111(10) 0.0091(10) -0.0061(10)
C2 0.0356(14) 0.0222(12) 0.0249(13) -0.0074(10) 0.0126(11) -0.0005(10)
C3 0.0427(15) 0.0170(11) 0.0208(12) 0.0087(10) 0.0066(11) 0.0020(9)
C4 0.0337(14) 0.0252(12) 0.0186(12) 0.0151(10) 0.0091(10) 0.0046(9)
C5 0.0178(12) 0.0357(13) 0.0260(13) 0.0020(10) 0.0041(10) 0.0044(10)
C6 0.0211(12) 0.0294(13) 0.0272(13) -0.0014(10) 0.0083(10) 0.0023(10)
C7 0.0278(13) 0.0189(11) 0.0216(12) -0.0055(10) 0.0056(10) -0.0001(9)
C8 0.0345(14) 0.0125(11) 0.0239(12) -0.0015(9) 0.0070(11) -0.0025(9)
C9 0.0218(12) 0.0245(12) 0.0245(12) 0.0076(10) 0.0077(10) 0.0021(10)
C10 0.0197(12) 0.0292(12) 0.0210(12) 0.0070(10) 0.0040(9) 0.0036(10)
O1 0.0242(9) 0.0207(8) 0.0191(8) -0.0014(6) 0.0015(7) -0.0012(6)
O2 0.0277(9) 0.0207(8) 0.0230(8) 0.0004(7) 0.0054(7) 0.0069(7)
O3 0.0261(9) 0.0231(8) 0.0217(8) 0.0026(7) 0.0102(7) 0.0001(7)
O4 0.0207(8) 0.0215(8) 0.0216(8) 0.0000(6) 0.0074(6) 0.0024(6)
O5 0.0209(8) 0.0204(8) 0.0222(8) 0.0000(6) 0.0064(6) -0.0037(6)
Ni 0.01562(16) 0.01486(15) 0.01318(15) -0.00012(11) 0.00284(11) 0.00017(10)
O6 0.0206(8) 0.0181(8) 0.0134(7) 0.0017(6) 0.0041(6) 0.0007(6)
O7 0.0167(8) 0.0330(9) 0.0123(8) 0.0008(7) 0.0023(6) -0.0014(7)
O8 0.0180(8) 0.0154(7) 0.0198(8) -0.0005(6) 0.0002(6) 0.0028(6)
O9 0.0184(8) 0.0156(7) 0.0255(9) 0.0013(6) 0.0007(7) -0.0010(7)
O10 0.0187(8) 0.0195(8) 0.0168(8) -0.0031(6) 0.0025(6) 0.0025(6)
O11 0.0191(8) 0.0156(8) 0.0225(8) 0.0003(6) 0.0016(6) 0.0020(6)
N1 0.0241(11) 0.0268(11) 0.0209(10) 0.0000(9) 0.0022(9) -0.0055(8)
O12 0.0283(9) 0.0201(9) 0.0403(10) -0.0054(7) -0.0012(8) -0.0007(7)
O13 0.0172(9) 0.0427(11) 0.0632(14) 0.0000(8) 0.0007(9) -0.0103(10)
O14 0.0262(9) 0.0231(9) 0.0323(10) 0.0008(7) -0.0019(7) 0.0066(7)
N2 0.0209(10) 0.0270(11) 0.0227(10) 0.0030(8) 0.0047(8) -0.0008(8)
O15 0.0260(9) 0.0206(8) 0.0322(9) 0.0043(7) -0.0007(7) 0.0069(7)
O16 0.0233(9) 0.0356(10) 0.0389(11) 0.0086(7) -0.0110(8) -0.0086(8)
O17 0.0282(10) 0.0225(9) 0.0432(11) 0.0007(7) -0.0021(8) -0.0083(8)
O18 0.0438(12) 0.0178(9) 0.0389(11) 0.0024(8) 0.0110(9) 0.0018(7)
O19 0.0293(10) 0.0163(8) 0.0353(10) -0.0001(7) 0.0011(8) 0.0004(7)

loop_
_atom_type_symbol
_atom_type_description
_atom_type_scat_dispersion_real
_atom_type_scat_dispersion_imag
_atom_type_scat_source
C C 0.0033 0.0016 'International Tables Vol C Tables 4.2.6.8 and 6.1.1.4'
H H 0.0000 0.0000 'International Tables Vol C Tables 4.2.6.8 and 6.1.1.4'
N N 0.0061 0.0033 'International Tables Vol C Tables 4.2.6.8 and 6.1.1.4'
O O 0.0106 0.0060 'International Tables Vol C Tables 4.2.6.8 and 6.1.1.4'
Ni Ni 0.3393 1.1124 'International Tables Vol C Tables 4.2.6.8 and 6.1.1.4'

loop_
_geom_angle_atom_site_label_1
_geom_angle_atom_site_label_2
_geom_angle_atom_site_label_3
_geom_angle
_geom_angle_publ_flag
O1 C1 C2 108.55(18) no
O1 C1 H1A 110.0 no
C2 C1 H1A 110.0 no
O1 C1 H1B 110.0 no
C2 C1 H1B 110.0 no
H1A C1 H1B 108.4 no
O2 C2 C1 108.10(17) no
O2 C2 H2A 110.1 no
C1 C2 H2A 110.1 no
O2 C2 H2B 110.1 no
C1 C2 H2B 110.1 no
H2A C2 H2B 108.4 no
O2 C3 C4 108.85(18) no
O2 C3 H3A 109.9 no
C4 C3 H3A 109.9 no
O2 C3 H3B 109.9 no
C4 C3 H3B 109.9 no
H3A C3 H3B 108.3 no
O3 C4 C3 108.67(17) no
O3 C4 H4A 110.0 no
C3 C4 H4A 110.0 no
O3 C4 H4B 110.0 no
C3 C4 H4B 110.0 no
H4A C4 H4B 108.3 no
O3 C5 C6 112.85(18) no
O3 C5 H5A 109.0 no
C6 C5 H5A 109.0 no
O3 C5 H5B 109.0 no
C6 C5 H5B 109.0 no
H5A C5 H5B 107.8 no
O4 C6 C5 108.55(18) no
O4 C6 H6A 110.0 no
C5 C6 H6A 110.0 no
O4 C6 H6B 110.0 no
C5 C6 H6B 110.0 no
H6A C6 H6B 108.4 no
O4 C7 C8 109.03(17) no
O4 C7 H7A 109.9 no
C8 C7 H7A 109.9 no
O4 C7 H7B 109.9 no
C8 C7 H7B 109.9 no
H7A C7 H7B 108.3 no
O5 C8 C7 106.99(17) no
O5 C8 H8A 110.3 no
C7 C8 H8A 110.3 no
O5 C8 H8B 110.3 no
C7 C8 H8B 110.3 no
H8A C8 H8B 108.6 no
O5 C9 C10 107.90(17) no
O5 C9 H9A 110.1 no
C10 C9 H9A 110.1 no
O5 C9 H9B 110.1 no
C10 C9 H9B 110.1 no
H9A C9 H9B 108.4 no
O1 C10 C9 108.04(17) no
O1 C10 H10A 110.1 no
C9 C10 H10A 110.1 no
O1 C10 H10B 110.1 no
C9 C10 H10B 110.1 no
H10A C10 H10B 108.4 no
C1 O1 C10 113.61(17) no
C2 O2 C3 114.31(16) no
C5 O3 C4 114.94(16) no
C7 O4 C6 112.51(16) no
C9 O5 C8 114.50(16) no
O11 Ni O7 93.24(6) no
O11 Ni O6 90.31(6) no
O7 Ni O6 176.39(6) no
O11 Ni O10 90.14(6) no
O7 Ni O10 91.06(6) no
O6 Ni O10 88.30(6) no
O11 Ni O9 179.37(6) no
O7 Ni O9 86.42(6) no
O6 Ni O9 90.02(6) no
O10 Ni O9 89.33(6) no
O11 Ni O8 89.55(6) no
O7 Ni O8 90.31(6) no
O6 Ni O8 90.34(6) no
O10 Ni O8 178.60(6) no
O9 Ni O8 90.98(6) no
Ni O6 H6C 116.2(15) no
Ni O6 H6D 115.1(15) no
H6C O6 H6D 103.3(14) no
Ni O7 H7C 130.3(15) no
Ni O7 H7D 122.0(15) no
H7C O7 H7D 105.4(14) no
Ni O8 H8C 118.0(15) no
Ni O8 H8D 116.1(15) no
H8C O8 H8D 106.8(14) no
Ni O9 H9C 119.9(15) no
Ni O9 H9D 120.9(15) no
H9C O9 H9D 106.6(14) no
Ni O10 H10C 108.2(16) no
Ni O10 H10D 114.4(16) no
H10C O10 H10D 105.8(13) no
Ni O11 H11C 119.3(15) no
Ni O11 H11D 115.6(15) no
H11C O11 H11D 104.3(13) no
O13 N1 O12 120.72(19) no
O13 N1 O14 120.08(19) no
O12 N1 O14 119.20(19) no
O15 N2 O17 121.88(19) no
O15 N2 O16 119.44(18) no
O17 N2 O16 118.68(18) no
H18C O18 H18D 105.2(14) no
H19C O19 H19D 107.1(14) no

loop_
_geom_bond_atom_site_label_1
_geom_bond_atom_site_label_2
_geom_bond_distance
_geom_bond_publ_flag
C1 O1 1.426(2) no
C1 C2 1.502(3) no
C1 H1A 0.9900 no
C1 H1B 0.9900 no
C2 O2 1.426(3) no
C2 H2A 0.9900 no
C2 H2B 0.9900 no
C3 O2 1.430(3) no
C3 C4 1.492(3) no
C3 H3A 0.9900 no
C3 H3B 0.9900 no
C4 O3 1.436(3) no
C4 H4A 0.9900 no
C4 H4B 0.9900 no
C5 O3 1.432(3) no
C5 C6 1.506(3) no
C5 H5A 0.9900 no
C5 H5B 0.9900 no
C6 O4 1.427(3) no
C6 H6A 0.9900 no
C6 H6B 0.9900 no
C7 O4 1.426(2) no
C7 C8 1.498(3) no
C7 H7A 0.9900 no
C7 H7B 0.9900 no
C8 O5 1.427(2) no
C8 H8A 0.9900 no
C8 H8B 0.9900 no
C9 O5 1.426(2) no
C9 C10 1.505(3) no
C9 H9A 0.9900 no
C9 H9B 0.9900 no
C10 O1 1.429(2) no
C10 H10A 0.9900 no
C10 H10B 0.9900 no
Ni O11 2.0359(14) no
Ni O7 2.0372(14) no
Ni O6 2.0413(15) no
Ni O10 2.0519(14) no
Ni O9 2.0540(14) no
Ni O8 2.0550(14) no
O6 H6C 0.843(9) no
O6 H6D 0.843(9) no
O7 H7C 0.836(9) no
O7 H7D 0.832(9) no
O8 H8C 0.833(9) no
O8 H8D 0.829(9) no
O9 H9C 0.831(9) no
O9 H9D 0.835(9) no
O10 H10C 0.829(9) no
O10 H10D 0.844(9) no
O11 H11C 0.838(9) no
O11 H11D 0.837(9) no
N1 O13 1.229(2) no
N1 O12 1.261(2) no
N1 O14 1.262(2) no
N2 O15 1.249(2) no
N2 O17 1.249(2) no
N2 O16 1.255(2) no
O18 H18C 0.842(9) no
O18 H18D 0.836(9) no
O19 H19C 0.834(9) no
O19 H19D 0.832(9) no

loop_
_geom_hbond_atom_site_label_D
_geom_hbond_atom_site_label_H
_geom_hbond_atom_site_label_A
_geom_hbond_site_symmetry_A
_geom_hbond_distance_DH
_geom_hbond_distance_HA
_geom_hbond_distance_DA
_geom_hbond_angle_DHA
O6 H6D O2 . 0.843(9) 1.906(10) 2.744(2) 172(2)
O6 H6C O5 . 0.843(9) 1.896(11) 2.729(2) 169(2)
O7 H7C O1 4_565 0.836(9) 1.934(10) 2.763(2) 172(2)
O7 H7D O3 4_565 0.832(9) 2.61(2) 3.101(2) 119.3(19)
O7 H7D O4 4_565 0.832(9) 1.997(10) 2.809(2) 165(2)
O8 H8D O15 . 0.829(9) 1.909(9) 2.739(2) 179(2)
O8 H8C O19 . 0.833(9) 1.968(11) 2.754(2) 157(2)
O9 H9D O12 . 0.835(9) 1.948(10) 2.774(2) 170(2)
O9 H9C O19 . 0.831(9) 1.958(11) 2.735(2) 155(2)
O10 H10C O3 4_565 0.829(9) 1.977(11) 2.791(2) 167(2)
O10 H10D O14 . 0.844(9) 1.923(10) 2.759(2) 170(2)
O11 H11D O17 . 0.837(9) 1.928(10) 2.755(2) 169(2)
O11 H11C O18 . 0.838(9) 1.877(9) 2.700(2) 167(2)
O18 H18C O12 2_655 0.842(9) 2.268(14) 3.055(2) 156(2)
O18 H18C O13 2_655 0.842(9) 2.577(19) 3.238(3) 136(2)
O18 H18D O16 3_565 0.836(9) 2.260(17) 2.995(2) 147(2)
O18 H18D O17 3_565 0.836(9) 2.307(12) 3.084(2) 155(2)
O19 H19D O13 2_645 0.832(9) 2.613(18) 3.249(2) 134.3(19)
O19 H19D O14 2_645 0.832(9) 2.082(15) 2.849(2) 153(2)
O19 H19C O16 3 0.834(9) 1.942(13) 2.743(2) 161(2)

loop_
_geom_torsion_atom_site_label_1
_geom_torsion_atom_site_label_2
_geom_torsion_atom_site_label_3
_geom_torsion_atom_site_label_4
_geom_torsion
_geom_torsion_publ_flag
O1 C1 C2 O2 -61.4(2) no
O2 C3 C4 O3 76.7(2) no
O3 C5 C6 O4 58.3(2) no
O4 C7 C8 O5 -69.1(2) no
O5 C9 C10 O1 65.5(2) no
C2 C1 O1 C10 159.88(17) no
C9 C10 O1 C1 -167.21(17) no
C1 C2 O2 C3 178.04(17) no
C4 C3 O2 C2 -160.80(17) no
C6 C5 O3 C4 82.6(2) no
C3 C4 O3 C5 -170.89(17) no
C8 C7 O4 C6 160.95(17) no
C5 C6 O4 C7 175.86(17) no
C10 C9 O5 C8 -167.40(17) no
C7 C8 O5 C9 169.02(17) no
